data_8102522
loop_
_publ_author_name
'Ling Jiang'
'Ji-Wu Wang'
'Yi-Xia Ren'
'Ji-Jiang Wang'
'Xiang-Yang Hou'

_publ_section_title
;
 Crystal structure of
 tetraaqua-[6-(5-carboxypyridin-2-yl)nicotinato]nickel(II),
 Ni(H2O)4(C12H6N2O4)
;
_journal_issue 4
_journal_name_full 'Zeitschrift f\"ur Kristallographie - New Crystal Structures'
_journal_page_first 567
_journal_volume 224
_journal_year 2009
_chemical_formula_sum 'C12 H14 N2 Ni O8'
_chemical_formula_weight 372.96
_chemical_name_systematic
;
(6-(5-carboxypyridin-2-yl)nicotinic) nickel(II) 
tetrahydrate, C~12~H~14~N~2~NiO~8~
;
_space_group_IT_number 2
_symmetry_cell_setting triclinic
_symmetry_space_group_name_Hall '-P 1'
_symmetry_space_group_name_H-M 'P -1'
_atom_sites_solution_hydrogens geom
_atom_sites_solution_primary direct
_atom_sites_solution_secondary difmap
_audit_creation_method SHELXL-97
_cell_angle_alpha 98.891(3)
_cell_angle_beta 104.402(3)
_cell_angle_gamma 97.690(3)
_cell_formula_units_Z 2
_cell_length_a 6.9916(19)
_cell_length_b 10.186(3)
_cell_length_c 10.493(3)
_cell_measurement_reflns_used 3751
_cell_measurement_temperature 295(2)
_cell_measurement_theta_max 28.17
_cell_measurement_theta_min 2.60
_cell_volume 703.4(3)
_computing_cell_refinement 'Bruker SMART'
_computing_data_collection 'Bruker SMART'
_computing_data_reduction 'Bruker SAINT'
_computing_molecular_graphics 'Bruker SHELXTL'
_computing_publication_material 'Bruker SHELXTL'
_computing_structure_refinement 'SHELXL-97 (Sheldrick, 1997)'
_computing_structure_solution 'SHELXS-97 (Sheldrick, 1990)'
_diffrn_ambient_temperature 295(2)
_diffrn_measured_fraction_theta_full 0.992
_diffrn_measured_fraction_theta_max 0.992
_diffrn_measurement_device_type 'CCD area detector'
_diffrn_measurement_method 'phi and omega scans'
_diffrn_radiation_monochromator graphite
_diffrn_radiation_source 'fine-focus sealed tube'
_diffrn_radiation_type MoK\a
_diffrn_radiation_wavelength 0.71073
_diffrn_reflns_av_R_equivalents 0.0142
_diffrn_reflns_av_sigmaI/netI 0.0196
_diffrn_reflns_limit_h_max 8
_diffrn_reflns_limit_h_min -8
_diffrn_reflns_limit_k_max 12
_diffrn_reflns_limit_k_min -12
_diffrn_reflns_limit_l_max 12
_diffrn_reflns_limit_l_min -12
_diffrn_reflns_number 5253
_diffrn_reflns_theta_full 25.50
_diffrn_reflns_theta_max 25.50
_diffrn_reflns_theta_min 2.60
_diffrn_standards_number 0
_exptl_absorpt_coefficient_mu 1.426
_exptl_absorpt_correction_T_max 0.8812
_exptl_absorpt_correction_T_min 0.6183
_exptl_absorpt_correction_type multi-scan
_exptl_absorpt_process_details sadabs
_exptl_crystal_colour blue
_exptl_crystal_density_diffrn 1.761
_exptl_crystal_density_method 'not measured'
_exptl_crystal_description block
_exptl_crystal_F_000 384
_exptl_crystal_size_max 0.37
_exptl_crystal_size_mid 0.28
_exptl_crystal_size_min 0.09
_refine_diff_density_max 0.318
_refine_diff_density_min -0.210
_refine_diff_density_rms 0.051
_refine_ls_extinction_method none
_refine_ls_goodness_of_fit_ref 1.066
_refine_ls_hydrogen_treatment constr
_refine_ls_matrix_type full
_refine_ls_number_parameters 208
_refine_ls_number_reflns 2601
_refine_ls_number_restraints 0
_refine_ls_restrained_S_all 1.066
_refine_ls_R_factor_all 0.0246
_refine_ls_R_factor_gt 0.0229
_refine_ls_shift/su_max 0.001
_refine_ls_shift/su_mean 0.000
_refine_ls_structure_factor_coef Fsqd
_refine_ls_weighting_details 'calc w=1/[\s^2^(Fo^2^)+(0.0355P)^2^+0.2828P] where P=(Fo^2^+2Fc^2^)/3'
_refine_ls_weighting_scheme calc
_refine_ls_wR_factor_gt 0.0630
_refine_ls_wR_factor_ref 0.0640
_reflns_number_gt 2446
_reflns_number_total 2601
_reflns_threshold_expression >2sigma(I)
_cod_data_source_file 1267-2723.cff
_cod_data_source_block a
_cod_depositor_comments
;
The following automatic conversions were performed:
'_symmetry_cell_setting' value 'Triclinic' changed to 'triclinic'
according to '/home/saulius/struct/CIF-dictionaries/cif_core.dic'
dictionary named 'cif_core.dic' version 2.4.1 from 2010-06-29.

Automatic conversion script
Id: cif_fix_enum 1555 2011-01-17 13:19:09Z saulius 
;
_cod_original_sg_symbol_H-M P-1
_cod_database_code 8102522

loop_
_symmetry_equiv_pos_as_xyz
'x, y, z'
'-x, -y, -z'

loop_
_atom_site_label
_atom_site_type_symbol
_atom_site_fract_x
_atom_site_fract_y
_atom_site_fract_z
_atom_site_U_iso_or_equiv
_atom_site_adp_type
_atom_site_occupancy
_atom_site_symmetry_multiplicity
_atom_site_calc_flag
_atom_site_refinement_flags
_atom_site_disorder_assembly
_atom_site_disorder_group
Ni1 Ni 0.67225(3) 0.80927(2) 0.78674(2) 0.02139(9) Uani 1 1 d . . .
O1 O 0.7549(2) 0.40882(13) 1.10698(14) 0.0367(3) Uani 1 1 d . . .
O2 O 0.7330(2) 0.21199(13) 0.97308(13) 0.0308(3) Uani 1 1 d . . .
O3 O 0.7655(2) 1.01992(14) 0.34304(15) 0.0397(4) Uani 1 1 d . . .
O4 O 0.8930(2) 0.87591(16) 0.21870(14) 0.0402(4) Uani 1 1 d . . .
N1 N 0.7135(2) 0.61123(15) 0.78782(15) 0.0232(3) Uani 1 1 d . . .
N2 N 0.7148(2) 0.75718(15) 0.59979(15) 0.0234(3) Uani 1 1 d . . .
C1 C 0.7181(3) 0.54429(18) 0.88852(18) 0.0250(4) Uani 1 1 d . . .
H1 H 0.7046 0.5898 0.9689 0.030 Uiso 1 1 calc R . .
C2 C 0.7421(3) 0.40963(18) 0.87875(18) 0.0240(4) Uani 1 1 d . . .
C3 C 0.7585(3) 0.34238(18) 0.75743(19) 0.0280(4) Uani 1 1 d . . .
H3 H 0.7731 0.2522 0.7468 0.034 Uiso 1 1 calc R . .
C4 C 0.7532(3) 0.41030(18) 0.65228(19) 0.0272(4) Uani 1 1 d . . .
H4 H 0.7627 0.3659 0.5703 0.033 Uiso 1 1 calc R . .
C5 C 0.7334(3) 0.54506(17) 0.67050(17) 0.0221(4) Uani 1 1 d . . .
C6 C 0.7363(3) 0.84192(18) 0.51667(18) 0.0260(4) Uani 1 1 d . . .
H6 H 0.7198 0.9306 0.5406 0.031 Uiso 1 1 calc R . .
C7 C 0.7820(3) 0.80367(18) 0.39638(17) 0.0249(4) Uani 1 1 d . . .
C8 C 0.7963(3) 0.66934(19) 0.35853(18) 0.0277(4) Uani 1 1 d . . .
H8 H 0.8200 0.6390 0.2766 0.033 Uiso 1 1 calc R . .
C9 C 0.7749(3) 0.58078(19) 0.44424(18) 0.0280(4) Uani 1 1 d . . .
H9 H 0.7842 0.4905 0.4203 0.034 Uiso 1 1 calc R . .
C10 C 0.7395(3) 0.62819(17) 0.56591(17) 0.0223(4) Uani 1 1 d . . .
C11 C 0.7450(3) 0.34002(18) 0.99642(19) 0.0252(4) Uani 1 1 d . . .
C12 C 0.8162(3) 0.9080(2) 0.31208(19) 0.0287(4) Uani 1 1 d . . .
O5 O 0.6348(2) 1.00048(13) 0.75468(13) 0.0301(3) Uani 1 1 d . . .
H1W H 0.5162 0.9997 0.7184 0.045 Uiso 1 1 d R . .
H2W H 0.6803 1.0626 0.8198 0.045 Uiso 1 1 d R . .
O6 O 0.35503(19) 0.74280(13) 0.71789(13) 0.0282(3) Uani 1 1 d . . .
H3W H 0.3187 0.6975 0.7686 0.042 Uiso 1 1 d R . .
H4W H 0.2914 0.8016 0.7006 0.042 Uiso 1 1 d R . .
O7 O 0.6345(2) 0.85829(16) 0.97410(13) 0.0386(4) Uani 1 1 d . . .
H5W H 0.5160 0.8358 0.9708 0.058 Uiso 1 1 d R . .
H6W H 0.7166 0.8600 1.0431 0.058 Uiso 1 1 d R . .
O8 O 0.9719(2) 0.88658(15) 0.86236(15) 0.0406(4) Uani 1 1 d . . .
H7W H 1.0003 0.9517 0.8290 0.061 Uiso 1 1 d R . .
H8W H 1.0617 0.8553 0.9019 0.061 Uiso 1 1 d R . .

loop_
_atom_site_aniso_label
_atom_site_aniso_U_11
_atom_site_aniso_U_22
_atom_site_aniso_U_33
_atom_site_aniso_U_23
_atom_site_aniso_U_13
_atom_site_aniso_U_12
Ni1 0.03049(14) 0.01703(13) 0.01902(13) 0.00582(9) 0.00915(10) 0.00534(9)
O1 0.0606(10) 0.0248(7) 0.0282(7) 0.0083(6) 0.0173(7) 0.0060(6)
O2 0.0456(8) 0.0194(7) 0.0313(7) 0.0106(5) 0.0130(6) 0.0083(6)
O3 0.0485(9) 0.0329(8) 0.0480(9) 0.0234(7) 0.0188(7) 0.0145(7)
O4 0.0479(9) 0.0523(9) 0.0328(8) 0.0229(7) 0.0212(7) 0.0162(7)
N1 0.0312(8) 0.0188(7) 0.0232(8) 0.0076(6) 0.0111(6) 0.0059(6)
N2 0.0324(8) 0.0186(7) 0.0220(7) 0.0066(6) 0.0102(6) 0.0063(6)
C1 0.0329(10) 0.0230(9) 0.0230(9) 0.0085(7) 0.0112(8) 0.0070(7)
C2 0.0262(9) 0.0214(9) 0.0272(9) 0.0108(7) 0.0090(7) 0.0040(7)
C3 0.0361(10) 0.0189(9) 0.0345(10) 0.0102(8) 0.0154(8) 0.0076(8)
C4 0.0370(10) 0.0219(9) 0.0272(9) 0.0062(7) 0.0147(8) 0.0084(8)
C5 0.0246(9) 0.0206(9) 0.0231(9) 0.0073(7) 0.0082(7) 0.0040(7)
C6 0.0356(10) 0.0213(9) 0.0241(9) 0.0080(7) 0.0104(8) 0.0070(8)
C7 0.0267(9) 0.0278(10) 0.0230(9) 0.0108(7) 0.0082(7) 0.0059(7)
C8 0.0350(10) 0.0308(10) 0.0208(9) 0.0061(8) 0.0115(8) 0.0090(8)
C9 0.0391(11) 0.0215(9) 0.0258(9) 0.0048(7) 0.0119(8) 0.0084(8)
C10 0.0249(9) 0.0201(9) 0.0228(9) 0.0062(7) 0.0070(7) 0.0042(7)
C11 0.0261(9) 0.0226(9) 0.0304(10) 0.0119(8) 0.0092(8) 0.0050(7)
C12 0.0258(9) 0.0369(11) 0.0258(10) 0.0160(8) 0.0056(8) 0.0058(8)
O5 0.0402(8) 0.0198(6) 0.0307(7) 0.0044(5) 0.0094(6) 0.0076(6)
O6 0.0366(7) 0.0222(6) 0.0282(7) 0.0092(5) 0.0102(6) 0.0064(5)
O7 0.0352(8) 0.0554(10) 0.0216(7) 0.0014(6) 0.0098(6) -0.0006(7)
O8 0.0320(8) 0.0394(8) 0.0495(9) 0.0272(7) 0.0015(7) 0.0001(6)

loop_
_atom_type_symbol
_atom_type_description
_atom_type_scat_dispersion_real
_atom_type_scat_dispersion_imag
_atom_type_scat_source
C C 0.0033 0.0016 'International Tables Vol C Tables 4.2.6.8 and 6.1.1.4'
H H 0.0000 0.0000 'International Tables Vol C Tables 4.2.6.8 and 6.1.1.4'
N N 0.0061 0.0033 'International Tables Vol C Tables 4.2.6.8 and 6.1.1.4'
O O 0.0106 0.0060 'International Tables Vol C Tables 4.2.6.8 and 6.1.1.4'
Ni Ni 0.3393 1.1124 'International Tables Vol C Tables 4.2.6.8 and 6.1.1.4'

loop_
_geom_angle_atom_site_label_1
_geom_angle_atom_site_label_2
_geom_angle_atom_site_label_3
_geom_angle
_geom_angle_site_symmetry_1
_geom_angle_site_symmetry_3
_geom_angle_publ_flag
O7 Ni1 O8 89.79(6) . . ?
O7 Ni1 N2 178.69(6) . . ?
O8 Ni1 N2 89.55(6) . . ?
O7 Ni1 O5 89.91(6) . . ?
O8 Ni1 O5 86.90(6) . . ?
N2 Ni1 O5 91.18(6) . . ?
O7 Ni1 N1 99.21(6) . . ?
O8 Ni1 N1 93.48(6) . . ?
N2 Ni1 N1 79.70(6) . . ?
O5 Ni1 N1 170.87(5) . . ?
O7 Ni1 O6 86.71(5) . . ?
O8 Ni1 O6 175.25(6) . . ?
N2 Ni1 O6 94.01(6) . . ?
O5 Ni1 O6 89.88(5) . . ?
N1 Ni1 O6 90.26(6) . . ?
C1 N1 C5 118.49(15) . . ?
C1 N1 Ni1 127.32(12) . . ?
C5 N1 Ni1 114.18(11) . . ?
C6 N2 C10 118.74(15) . . ?
C6 N2 Ni1 125.59(12) . . ?
C10 N2 Ni1 115.41(11) . . ?
N1 C1 C2 123.21(16) . . ?
N1 C1 H1 118.4 . . ?
C2 C1 H1 118.4 . . ?
C3 C2 C1 117.73(16) . . ?
C3 C2 C11 121.85(16) . . ?
C1 C2 C11 120.41(16) . . ?
C4 C3 C2 119.64(17) . . ?
C4 C3 H3 120.2 . . ?
C2 C3 H3 120.2 . . ?
C3 C4 C5 119.34(17) . . ?
C3 C4 H4 120.3 . . ?
C5 C4 H4 120.3 . . ?
N1 C5 C4 121.57(16) . . ?
N1 C5 C10 115.51(15) . . ?
C4 C5 C10 122.89(16) . . ?
N2 C6 C7 123.12(17) . . ?
N2 C6 H6 118.4 . . ?
C7 C6 H6 118.4 . . ?
C8 C7 C6 117.89(16) . . ?
C8 C7 C12 122.32(17) . . ?
C6 C7 C12 119.78(17) . . ?
C9 C8 C7 119.33(17) . . ?
C9 C8 H8 120.3 . . ?
C7 C8 H8 120.3 . . ?
C10 C9 C8 119.35(17) . . ?
C10 C9 H9 120.3 . . ?
C8 C9 H9 120.3 . . ?
N2 C10 C9 121.38(16) . . ?
N2 C10 C5 115.01(15) . . ?
C9 C10 C5 123.57(16) . . ?
O1 C11 O2 124.44(17) . . ?
O1 C11 C2 118.94(16) . . ?
O2 C11 C2 116.61(16) . . ?
O4 C12 O3 125.76(18) . . ?
O4 C12 C7 117.48(17) . . ?
O3 C12 C7 116.76(17) . . ?
Ni1 O5 H1W 109.5 . . ?
Ni1 O5 H2W 116.5 . . ?
H1W O5 H2W 111.8 . . ?
Ni1 O6 H3W 109.5 . . ?
Ni1 O6 H4W 114.6 . . ?
H3W O6 H4W 115.2 . . ?
Ni1 O7 H5W 109.5 . . ?
Ni1 O7 H6W 125.5 . . ?
H5W O7 H6W 117.7 . . ?
Ni1 O8 H7W 109.5 . . ?
Ni1 O8 H8W 131.0 . . ?
H7W O8 H8W 117.8 . . ?

loop_
_geom_bond_atom_site_label_1
_geom_bond_atom_site_label_2
_geom_bond_distance
_geom_bond_site_symmetry_2
_geom_bond_publ_flag
Ni1 O7 2.0430(14) . ?
Ni1 O8 2.0435(15) . ?
Ni1 N2 2.0564(15) . ?
Ni1 O5 2.0664(14) . ?
Ni1 N1 2.0767(16) . ?
Ni1 O6 2.1329(14) . ?
O1 C11 1.240(2) . ?
O2 C11 1.276(2) . ?
O3 C12 1.258(2) . ?
O4 C12 1.251(2) . ?
N1 C1 1.340(2) . ?
N1 C5 1.358(2) . ?
N2 C6 1.339(2) . ?
N2 C10 1.352(2) . ?
C1 C2 1.395(3) . ?
C1 H1 0.9300 . ?
C2 C3 1.388(3) . ?
C2 C11 1.513(2) . ?
C3 C4 1.386(3) . ?
C3 H3 0.9300 . ?
C4 C5 1.386(3) . ?
C4 H4 0.9300 . ?
C5 C10 1.491(2) . ?
C6 C7 1.389(3) . ?
C6 H6 0.9300 . ?
C7 C8 1.389(3) . ?
C7 C12 1.516(2) . ?
C8 C9 1.388(3) . ?
C8 H8 0.9300 . ?
C9 C10 1.387(3) . ?
C9 H9 0.9300 . ?
O5 H1W 0.8200 . ?
O5 H2W 0.8205 . ?
O6 H3W 0.8200 . ?
O6 H4W 0.8090 . ?
O7 H5W 0.8200 . ?
O7 H6W 0.8007 . ?
O8 H7W 0.8200 . ?
O8 H8W 0.7954 . ?

loop_
_geom_hbond_atom_site_label_D
_geom_hbond_atom_site_label_H
_geom_hbond_atom_site_label_A
_geom_hbond_distance_DH
_geom_hbond_distance_HA
_geom_hbond_distance_DA
_geom_hbond_angle_DHA
_geom_hbond_site_symmetry_A
O5 H1W O3 0.82 1.89 2.698(2) 170.1 2_676
O5 H2W O2 0.82 1.96 2.7677(19) 168.7 1_565
O6 H3W O1 0.82 1.94 2.7594(19) 177.5 2_667
O6 H4W O3 0.81 2.01 2.778(2) 158.7 2_676
O7 H5W O2 0.82 2.00 2.786(2) 161.3 2_667
O7 H6W O4 0.80 1.91 2.711(2) 173.1 1_556
O8 H7W O4 0.82 2.00 2.809(2) 169.2 2_776
O8 H8W O2 0.80 1.96 2.750(2) 170.1 2_767

loop_
_geom_torsion_atom_site_label_1
_geom_torsion_atom_site_label_2
_geom_torsion_atom_site_label_3
_geom_torsion_atom_site_label_4
_geom_torsion
_geom_torsion_site_symmetry_1
_geom_torsion_site_symmetry_2
_geom_torsion_site_symmetry_3
_geom_torsion_site_symmetry_4
_geom_torsion_publ_flag
O7 Ni1 N1 C1 -1.82(16) . . . . ?
O8 Ni1 N1 C1 88.53(16) . . . . ?
N2 Ni1 N1 C1 177.44(16) . . . . ?
O5 Ni1 N1 C1 -179.4(3) . . . . ?
O6 Ni1 N1 C1 -88.53(16) . . . . ?
O7 Ni1 N1 C5 176.81(12) . . . . ?
O8 Ni1 N1 C5 -92.84(13) . . . . ?
N2 Ni1 N1 C5 -3.94(12) . . . . ?
O5 Ni1 N1 C5 -0.8(4) . . . . ?
O6 Ni1 N1 C5 90.09(13) . . . . ?
O7 Ni1 N2 C6 -138(2) . . . . ?
O8 Ni1 N2 C6 -78.14(16) . . . . ?
O5 Ni1 N2 C6 8.75(16) . . . . ?
N1 Ni1 N2 C6 -171.76(16) . . . . ?
O6 Ni1 N2 C6 98.71(15) . . . . ?
O7 Ni1 N2 C10 36(3) . . . . ?
O8 Ni1 N2 C10 95.95(13) . . . . ?
O5 Ni1 N2 C10 -177.16(13) . . . . ?
N1 Ni1 N2 C10 2.33(13) . . . . ?
O6 Ni1 N2 C10 -87.20(13) . . . . ?
C5 N1 C1 C2 -0.1(3) . . . . ?
Ni1 N1 C1 C2 178.45(13) . . . . ?
N1 C1 C2 C3 -1.1(3) . . . . ?
N1 C1 C2 C11 -179.73(16) . . . . ?
C1 C2 C3 C4 0.8(3) . . . . ?
C11 C2 C3 C4 179.40(17) . . . . ?
C2 C3 C4 C5 0.7(3) . . . . ?
C1 N1 C5 C4 1.6(3) . . . . ?
Ni1 N1 C5 C4 -177.12(14) . . . . ?
C1 N1 C5 C10 -176.40(15) . . . . ?
Ni1 N1 C5 C10 4.8(2) . . . . ?
C3 C4 C5 N1 -1.9(3) . . . . ?
C3 C4 C5 C10 175.97(17) . . . . ?
C10 N2 C6 C7 0.3(3) . . . . ?
Ni1 N2 C6 C7 174.22(14) . . . . ?
N2 C6 C7 C8 3.2(3) . . . . ?
N2 C6 C7 C12 -176.29(17) . . . . ?
C6 C7 C8 C9 -3.2(3) . . . . ?
C12 C7 C8 C9 176.20(17) . . . . ?
C7 C8 C9 C10 0.0(3) . . . . ?
C6 N2 C10 C9 -3.7(3) . . . . ?
Ni1 N2 C10 C9 -178.24(14) . . . . ?
C6 N2 C10 C5 174.04(16) . . . . ?
Ni1 N2 C10 C5 -0.5(2) . . . . ?
C8 C9 C10 N2 3.5(3) . . . . ?
C8 C9 C10 C5 -174.01(17) . . . . ?
N1 C5 C10 N2 -2.9(2) . . . . ?
C4 C5 C10 N2 179.05(17) . . . . ?
N1 C5 C10 C9 174.76(17) . . . . ?
C4 C5 C10 C9 -3.3(3) . . . . ?
C3 C2 C11 O1 171.14(18) . . . . ?
C1 C2 C11 O1 -10.3(3) . . . . ?
C3 C2 C11 O2 -10.2(3) . . . . ?
C1 C2 C11 O2 168.42(17) . . . . ?
C8 C7 C12 O4 -12.5(3) . . . . ?
C6 C7 C12 O4 166.93(18) . . . . ?
C8 C7 C12 O3 167.88(18) . . . . ?
C6 C7 C12 O3 -12.7(3) . . . . ?
